data_2241080
loop_
_publ_author_name
'Umadevi, M.'
'Raju, P.'
'Yamuna, R.'
'Mohanakrishnan, A. K.'
'Chakkaravarthi, G.'

_publ_section_title
;
 Crystal structure of ethyl
 2-phenyl-9-phenylsulfonyl-9<i>H</i>-carbazole-3-carboxylate
;
_journal_coeditor_code HB7499
_journal_issue 10
_journal_name_full 'Acta Crystallographica Section E'
_journal_page_first o725
_journal_page_last o726
_journal_paper_doi 10.1107/S205698901501662X
_journal_volume 71
_journal_year 2015
_chemical_formula_iupac 'C27 H21 N O4 S'
_chemical_formula_moiety 'C27 H21 N O4 S'
_chemical_formula_sum 'C27 H21 N O4 S'
_chemical_formula_weight 455.51
_chemical_name_systematic
;
Ethyl 2-phenyl-9-phenylsulfonyl-9<i>H</i>-carbazole-3-carboxylate
;
_space_group_IT_number 14
_symmetry_cell_setting monoclinic
_symmetry_space_group_name_Hall '-P 2yn'
_symmetry_space_group_name_H-M 'P 1 21/n 1'
_atom_sites_solution_hydrogens geom
_atom_sites_solution_primary direct
_atom_sites_solution_secondary difmap
_audit_creation_method SHELXL-97
_cell_angle_alpha 90.00
_cell_angle_beta 94.054(2)
_cell_angle_gamma 90.00
_cell_formula_units_Z 4
_cell_length_a 13.7655(8)
_cell_length_b 7.8207(4)
_cell_length_c 20.9500(12)
_cell_measurement_reflns_used 9043
_cell_measurement_temperature 295(2)
_cell_measurement_theta_max 24.7
_cell_measurement_theta_min 2.8
_cell_volume 2249.7(2)
_computing_cell_refinement
;
SAINT (Bruker, 2004)
;
_computing_data_collection
;
APEX2 (Bruker, 2004)
;
_computing_data_reduction
;
SAINT (Bruker, 2004)
;
_computing_molecular_graphics
;
PLATON (Spek, 2009)
;
_computing_publication_material
;
SHELXL97 (Sheldrick, 2008) and PLATON (Spek, 2009)
;
_computing_structure_refinement
;
SHELXL97 (Sheldrick, 2008)
;
_computing_structure_solution
;
SHELXS97 (Sheldrick, 2008)
;
_diffrn_ambient_temperature 295(2)
_diffrn_measured_fraction_theta_full 0.986
_diffrn_measured_fraction_theta_max 0.986
_diffrn_measurement_device_type 'Bruker Kappa APEXII CCD'
_diffrn_measurement_method '\w and \f scan'
_diffrn_radiation_monochromator graphite
_diffrn_radiation_source 'fine-focus sealed tube'
_diffrn_radiation_type MoK\a
_diffrn_radiation_wavelength 0.71073
_diffrn_reflns_av_R_equivalents 0.0476
_diffrn_reflns_av_sigmaI/netI 0.0383
_diffrn_reflns_limit_h_max 17
_diffrn_reflns_limit_h_min -17
_diffrn_reflns_limit_k_max 9
_diffrn_reflns_limit_k_min -9
_diffrn_reflns_limit_l_max 26
_diffrn_reflns_limit_l_min -26
_diffrn_reflns_number 39017
_diffrn_reflns_theta_full 27.31
_diffrn_reflns_theta_max 27.31
_diffrn_reflns_theta_min 2.78
_diffrn_standards_interval_time 0
_diffrn_standards_number 0
_exptl_absorpt_coefficient_mu 0.179
_exptl_absorpt_correction_T_max 0.9584
_exptl_absorpt_correction_T_min 0.9517
_exptl_absorpt_correction_type multi-scan
_exptl_absorpt_process_details
;
(SADABS; Sheldrick, 1996)
;
_exptl_crystal_colour colourless
_exptl_crystal_density_diffrn 1.345
_exptl_crystal_density_method 'not measured'
_exptl_crystal_description block
_exptl_crystal_F_000 952
_exptl_crystal_size_max 0.28
_exptl_crystal_size_mid 0.26
_exptl_crystal_size_min 0.24
_refine_diff_density_max 0.191
_refine_diff_density_min -0.337
_refine_ls_extinction_method none
_refine_ls_goodness_of_fit_ref 1.038
_refine_ls_hydrogen_treatment constr
_refine_ls_matrix_type full
_refine_ls_number_parameters 299
_refine_ls_number_reflns 4997
_refine_ls_number_restraints 4
_refine_ls_restrained_S_all 1.038
_refine_ls_R_factor_all 0.1076
_refine_ls_R_factor_gt 0.0479
_refine_ls_shift/su_max 0.000
_refine_ls_shift/su_mean 0.000
_refine_ls_structure_factor_coef Fsqd
_refine_ls_weighting_details 'calc w=1/[\s^2^(Fo^2^)+(0.0543P)^2^+1.1538P] where P=(Fo^2^+2Fc^2^)/3'
_refine_ls_weighting_scheme calc
_refine_ls_wR_factor_gt 0.1128
_refine_ls_wR_factor_ref 0.1457
_reflns_number_gt 2939
_reflns_number_total 4997
_reflns_threshold_expression I>2\s(I)
_cod_data_source_file hb7499sup1.cif
_cod_data_source_block I
_cod_original_sg_symbol_H-M 'P 21/n'
_cod_database_code 2241080
_cod_database_fobs_code 2241080

loop_
_symmetry_equiv_pos_as_xyz
'x, y, z'
'-x+1/2, y+1/2, -z+1/2'
'-x, -y, -z'
'x-1/2, -y-1/2, z-1/2'

loop_
_atom_site_type_symbol
_atom_site_label
_atom_site_fract_x
_atom_site_fract_y
_atom_site_fract_z
_atom_site_U_iso_or_equiv
_atom_site_adp_type
_atom_site_calc_flag
_atom_site_refinement_flags
_atom_site_occupancy
_atom_site_symmetry_multiplicity
C C1 0.66860(19) 0.3090(3) 0.66383(11) 0.0483(6) Uani d . 1 1
C C2 0.6003(2) 0.4052(4) 0.69291(13) 0.0620(7) Uani d . 1 1
H H2 0.5399 0.3594 0.7007 0.074 Uiso calc R 1 1
C C3 0.6240(3) 0.5717(4) 0.71020(15) 0.0806(10) Uani d . 1 1
H H3 0.5791 0.6392 0.7298 0.097 Uiso calc R 1 1
C C4 0.7125(3) 0.6369(4) 0.69873(15) 0.0834(11) Uani d . 1 1
H H4 0.7273 0.7492 0.7103 0.100 Uiso calc R 1 1
C C5 0.7798(3) 0.5405(5) 0.67054(16) 0.0807(10) Uani d . 1 1
H H5 0.8403 0.5869 0.6634 0.097 Uiso calc R 1 1
C C6 0.7586(2) 0.3740(4) 0.65255(13) 0.0625(7) Uani d . 1 1
H H6 0.8041 0.3074 0.6332 0.075 Uiso calc R 1 1
C C7 0.48068(17) 0.1830(3) 0.55839(12) 0.0469(6) Uani d . 1 1
C C8 0.4049(2) 0.1610(3) 0.59744(14) 0.0597(7) Uani d . 1 1
H H8 0.4138 0.1059 0.6367 0.072 Uiso calc R 1 1
C C9 0.3155(2) 0.2248(4) 0.57535(17) 0.0699(9) Uani d . 1 1
H H9 0.2632 0.2133 0.6007 0.084 Uiso calc R 1 1
C C10 0.3011(2) 0.3051(4) 0.51685(17) 0.0708(9) Uani d . 1 1
H H10 0.2395 0.3462 0.5036 0.085 Uiso calc R 1 1
C C11 0.37638(19) 0.3250(4) 0.47802(15) 0.0600(7) Uani d . 1 1
H H11 0.3667 0.3787 0.4385 0.072 Uiso calc R 1 1
C C12 0.46766(17) 0.2630(3) 0.49929(12) 0.0470(6) Uani d . 1 1
C C13 0.55983(17) 0.2628(3) 0.47067(11) 0.0426(6) Uani d . 1 1
C C14 0.58915(19) 0.3254(3) 0.41368(12) 0.0497(6) Uani d . 1 1
H H14 0.5440 0.3765 0.3846 0.060 Uiso calc R 1 1
C C15 0.68539(19) 0.3126(3) 0.39965(11) 0.0475(6) Uani d . 1 1
C C16 0.75333(18) 0.2285(3) 0.44225(12) 0.0466(6) Uani d . 1 1
C C17 0.72340(17) 0.1631(3) 0.49910(11) 0.0444(6) Uani d . 1 1
H H17 0.7673 0.1061 0.5274 0.053 Uiso calc R 1 1
C C18 0.62778(17) 0.1835(3) 0.51332(11) 0.0416(5) Uani d . 1 1
C C19 0.7118(2) 0.4012(3) 0.34099(14) 0.0607(7) Uani d . 1 1
C C20 0.8370(3) 0.5489(6) 0.2923(2) 0.1093(14) Uani d . 1 1
H H20A 0.8004 0.6526 0.2822 0.131 Uiso calc R 1 1
H H20B 0.8302 0.4733 0.2556 0.131 Uiso calc R 1 1
C C21 0.9384(4) 0.5893(7) 0.3073(3) 0.157(2) Uani d . 1 1
H H21A 0.9443 0.6653 0.3434 0.236 Uiso calc R 1 1
H H21B 0.9644 0.6434 0.2711 0.236 Uiso calc R 1 1
H H21C 0.9739 0.4860 0.3175 0.236 Uiso calc R 1 1
C C22 0.8555(2) 0.1969(4) 0.42791(15) 0.0608(7) Uani d . 1 1
C C23 0.9301(2) 0.2432(6) 0.4718(2) 0.0980(12) Uani d . 1 1
H H23 0.9162 0.2978 0.5096 0.118 Uiso calc R 1 1
C C24 1.0256(3) 0.2082(8) 0.4597(3) 0.158(2) Uani d U 1 1
H H24 1.0756 0.2380 0.4898 0.190 Uiso calc R 1 1
C C25 1.0471(4) 0.1317(8) 0.4049(4) 0.173(3) Uani d U 1 1
H H25 1.1117 0.1126 0.3966 0.208 Uiso calc R 1 1
C C26 0.9744(4) 0.0826(6) 0.3620(3) 0.147(2) Uani d U 1 1
H H26 0.9895 0.0263 0.3248 0.176 Uiso calc R 1 1
C C27 0.8780(3) 0.1146(4) 0.37239(18) 0.0861(11) Uani d . 1 1
H H27 0.8287 0.0811 0.3424 0.103 Uiso calc R 1 1
N N1 0.58011(14) 0.1277(2) 0.56748(9) 0.0444(5) Uani d . 1 1
O O1 0.57068(14) 0.0310(2) 0.67859(9) 0.0702(6) Uani d . 1 1
O O2 0.72574(14) 0.0126(2) 0.62797(9) 0.0634(5) Uani d U 1 1
O O3 0.65793(19) 0.4200(3) 0.29378(10) 0.0948(8) Uani d . 1 1
O O4 0.80077(15) 0.4669(3) 0.34730(10) 0.0734(6) Uani d . 1 1
S S1 0.63858(5) 0.10114(8) 0.63854(3) 0.0509(2) Uani d U 1 1

loop_
_atom_site_aniso_label
_atom_site_aniso_U_11
_atom_site_aniso_U_22
_atom_site_aniso_U_33
_atom_site_aniso_U_12
_atom_site_aniso_U_13
_atom_site_aniso_U_23
C1 0.0547(16) 0.0481(14) 0.0409(13) 0.0008(12) -0.0055(11) 0.0048(11)
C2 0.0679(19) 0.0637(17) 0.0538(16) 0.0102(15) 0.0008(14) -0.0075(14)
C3 0.109(3) 0.068(2) 0.0622(19) 0.019(2) -0.0103(19) -0.0144(16)
C4 0.132(3) 0.0536(18) 0.0597(19) -0.006(2) -0.030(2) 0.0012(15)
C5 0.089(3) 0.078(2) 0.072(2) -0.029(2) -0.0194(18) 0.0139(18)
C6 0.0603(19) 0.0667(18) 0.0591(17) -0.0064(14) -0.0056(14) 0.0076(14)
C7 0.0411(15) 0.0379(12) 0.0624(16) -0.0072(11) 0.0091(12) -0.0121(11)
C8 0.0522(18) 0.0551(15) 0.0735(18) -0.0113(13) 0.0173(14) -0.0106(14)
C9 0.0479(19) 0.0633(18) 0.101(3) -0.0128(14) 0.0230(17) -0.0223(18)
C10 0.0380(17) 0.0687(19) 0.105(3) -0.0051(14) -0.0003(17) -0.0231(18)
C11 0.0417(16) 0.0593(16) 0.0779(19) -0.0003(13) -0.0036(14) -0.0114(14)
C12 0.0425(15) 0.0393(12) 0.0587(15) -0.0049(11) 0.0016(12) -0.0124(11)
C13 0.0383(14) 0.0390(12) 0.0503(14) -0.0034(10) 0.0006(11) -0.0076(11)
C14 0.0518(16) 0.0478(13) 0.0485(14) 0.0027(12) -0.0038(12) -0.0051(11)
C15 0.0537(16) 0.0427(13) 0.0464(14) 0.0003(12) 0.0064(12) -0.0030(11)
C16 0.0444(15) 0.0412(12) 0.0550(15) -0.0004(11) 0.0078(12) -0.0024(11)
C17 0.0397(14) 0.0450(13) 0.0484(14) 0.0038(11) 0.0029(11) 0.0005(11)
C18 0.0438(15) 0.0358(11) 0.0454(13) -0.0048(10) 0.0055(11) -0.0058(10)
C19 0.074(2) 0.0547(16) 0.0545(17) 0.0057(15) 0.0150(15) 0.0020(13)
C20 0.124(4) 0.106(3) 0.105(3) -0.003(3) 0.052(3) 0.041(2)
C21 0.121(4) 0.149(4) 0.212(6) -0.001(3) 0.091(4) 0.068(4)
C22 0.0500(17) 0.0580(16) 0.0767(19) 0.0079(13) 0.0211(15) 0.0163(14)
C23 0.046(2) 0.137(3) 0.111(3) -0.007(2) 0.006(2) 0.036(3)
C24 0.046(3) 0.217(6) 0.214(5) 0.001(3) 0.016(3) 0.115(4)
C25 0.089(3) 0.160(5) 0.284(7) 0.056(3) 0.106(3) 0.131(4)
C26 0.158(4) 0.086(3) 0.215(5) 0.055(3) 0.137(4) 0.052(3)
C27 0.094(3) 0.0635(19) 0.108(3) 0.0209(17) 0.056(2) 0.0117(18)
N1 0.0435(12) 0.0426(10) 0.0477(11) -0.0024(9) 0.0078(9) -0.0016(9)
O1 0.0807(14) 0.0662(12) 0.0660(12) -0.0102(10) 0.0219(11) 0.0172(10)
O2 0.0687(11) 0.0556(11) 0.0662(12) 0.0211(9) 0.0060(9) 0.0091(9)
O3 0.113(2) 0.115(2) 0.0549(13) -0.0079(15) -0.0046(13) 0.0193(13)
O4 0.0736(15) 0.0710(13) 0.0786(14) 0.0018(11) 0.0273(11) 0.0238(11)
S1 0.0585(4) 0.0428(3) 0.0519(4) 0.0026(3) 0.0086(3) 0.0075(3)

loop_
_atom_type_symbol
_atom_type_description
_atom_type_scat_dispersion_real
_atom_type_scat_dispersion_imag
_atom_type_scat_source
C C 0.0033 0.0016 'International Tables Vol C Tables 4.2.6.8 and 6.1.1.4'
H H 0.0000 0.0000 'International Tables Vol C Tables 4.2.6.8 and 6.1.1.4'
N N 0.0061 0.0033 'International Tables Vol C Tables 4.2.6.8 and 6.1.1.4'
O O 0.0106 0.0060 'International Tables Vol C Tables 4.2.6.8 and 6.1.1.4'
S S 0.1246 0.1234 'International Tables Vol C Tables 4.2.6.8 and 6.1.1.4'

loop_
_geom_angle_atom_site_label_1
_geom_angle_atom_site_label_2
_geom_angle_atom_site_label_3
_geom_angle
C6 C1 C2 121.6(3)
C6 C1 S1 119.2(2)
C2 C1 S1 119.1(2)
C1 C2 C3 118.3(3)
C1 C2 H2 120.9
C3 C2 H2 120.9
C4 C3 C2 120.3(3)
C4 C3 H3 119.8
C2 C3 H3 119.8
C3 C4 C5 121.1(3)
C3 C4 H4 119.5
C5 C4 H4 119.5
C4 C5 C6 120.2(3)
C4 C5 H5 119.9
C6 C5 H5 119.9
C1 C6 C5 118.6(3)
C1 C6 H6 120.7
C5 C6 H6 120.7
C8 C7 C12 122.0(2)
C8 C7 N1 129.6(3)
C12 C7 N1 108.4(2)
C9 C8 C7 116.7(3)
C9 C8 H8 121.6
C7 C8 H8 121.6
C8 C9 C10 122.2(3)
C8 C9 H9 118.9
C10 C9 H9 118.9
C11 C10 C9 120.7(3)
C11 C10 H10 119.6
C9 C10 H10 119.6
C10 C11 C12 118.3(3)
C10 C11 H11 120.8
C12 C11 H11 120.8
C7 C12 C11 120.0(2)
C7 C12 C13 108.0(2)
C11 C12 C13 132.0(3)
C14 C13 C18 119.3(2)
C14 C13 C12 132.9(2)
C18 C13 C12 107.7(2)
C13 C14 C15 120.2(2)
C13 C14 H14 119.9
C15 C14 H14 119.9
C14 C15 C16 120.2(2)
C14 C15 C19 116.0(2)
C16 C15 C19 123.7(2)
C17 C16 C15 119.5(2)
C17 C16 C22 117.2(2)
C15 C16 C22 123.2(2)
C18 C17 C16 119.3(2)
C18 C17 H17 120.4
C16 C17 H17 120.4
C17 C18 C13 121.4(2)
C17 C18 N1 129.7(2)
C13 C18 N1 108.8(2)
O3 C19 O4 123.1(3)
O3 C19 C15 124.6(3)
O4 C19 C15 112.2(3)
O4 C20 C21 107.9(4)
O4 C20 H20A 110.1
C21 C20 H20A 110.1
O4 C20 H20B 110.1
C21 C20 H20B 110.1
H20A C20 H20B 108.4
C20 C21 H21A 109.5
C20 C21 H21B 109.5
H21A C21 H21B 109.5
C20 C21 H21C 109.5
H21A C21 H21C 109.5
H21B C21 H21C 109.5
C23 C22 C27 119.0(3)
C23 C22 C16 119.6(3)
C27 C22 C16 121.4(3)
C22 C23 C24 119.9(5)
C22 C23 H23 120.1
C24 C23 H23 120.1
C25 C24 C23 120.9(6)
C25 C24 H24 119.5
C23 C24 H24 119.5
C24 C25 C26 119.7(5)
C24 C25 H25 120.1
C26 C25 H25 120.1
C25 C26 C27 121.1(6)
C25 C26 H26 119.4
C27 C26 H26 119.4
C22 C27 C26 119.4(4)
C22 C27 H27 120.3
C26 C27 H27 120.3
C18 N1 C7 106.97(19)
C18 N1 S1 122.35(16)
C7 N1 S1 123.77(16)
C19 O4 C20 117.6(3)
O1 S1 O2 120.49(12)
O1 S1 N1 106.47(11)
O2 S1 N1 106.51(10)
O1 S1 C1 109.47(12)
O2 S1 C1 108.49(12)
N1 S1 C1 104.18(10)

loop_
_geom_bond_atom_site_label_1
_geom_bond_atom_site_label_2
_geom_bond_distance
C1 C6 1.375(4)
C1 C2 1.379(4)
C1 S1 1.750(3)
C2 C3 1.384(4)
C2 H2 0.9300
C3 C4 1.357(5)
C3 H3 0.9300
C4 C5 1.361(5)
C4 H4 0.9300
C5 C6 1.381(4)
C5 H5 0.9300
C6 H6 0.9300
C7 C8 1.381(3)
C7 C12 1.388(4)
C7 N1 1.435(3)
C8 C9 1.377(4)
C8 H8 0.9300
C9 C10 1.379(4)
C9 H9 0.9300
C10 C11 1.371(4)
C10 H10 0.9300
C11 C12 1.391(4)
C11 H11 0.9300
C12 C13 1.441(3)
C13 C14 1.377(3)
C13 C18 1.393(3)
C14 C15 1.381(3)
C14 H14 0.9300
C15 C16 1.409(3)
C15 C19 1.478(4)
C16 C17 1.385(3)
C16 C22 1.480(3)
C17 C18 1.379(3)
C17 H17 0.9300
C18 N1 1.419(3)
C19 O3 1.202(3)
C19 O4 1.326(3)
C20 O4 1.438(4)
C20 C21 1.443(6)
C20 H20A 0.9700
C20 H20B 0.9700
C21 H21A 0.9600
C21 H21B 0.9600
C21 H21C 0.9600
C22 C23 1.377(5)
C22 C27 1.383(4)
C23 C24 1.385(5)
C23 H23 0.9300
C24 C25 1.345(9)
C24 H24 0.9300
C25 C26 1.354(9)
C25 H25 0.9300
C26 C27 1.383(5)
C26 H26 0.9300
C27 H27 0.9300
N1 S1 1.655(2)
O1 S1 1.4103(18)
O2 S1 1.4163(18)

loop_
_geom_hbond_atom_site_label_D
_geom_hbond_atom_site_label_H
_geom_hbond_atom_site_label_A
_geom_hbond_site_symmetry_A
_geom_hbond_distance_DH
_geom_hbond_distance_HA
_geom_hbond_distance_DA
_geom_hbond_angle_DHA
_geom_hbond_publ_flag
C25 H25 O2 3_756 0.93 2.53 3.439(5) 166 y
C11 H11 Cg2 3_666 0.93 2.83 3.752(3) 172 y

loop_
_geom_torsion_atom_site_label_1
_geom_torsion_atom_site_label_2
_geom_torsion_atom_site_label_3
_geom_torsion_atom_site_label_4
_geom_torsion
C6 C1 C2 C3 0.7(4)
S1 C1 C2 C3 -177.4(2)
C1 C2 C3 C4 -0.2(4)
C2 C3 C4 C5 -0.4(5)
C3 C4 C5 C6 0.6(5)
C2 C1 C6 C5 -0.6(4)
S1 C1 C6 C5 177.5(2)
C4 C5 C6 C1 -0.1(4)
C12 C7 C8 C9 -1.0(4)
N1 C7 C8 C9 -178.3(2)
C7 C8 C9 C10 0.8(4)
C8 C9 C10 C11 -0.2(4)
C9 C10 C11 C12 -0.3(4)
C8 C7 C12 C11 0.5(4)
N1 C7 C12 C11 178.4(2)
C8 C7 C12 C13 -179.2(2)
N1 C7 C12 C13 -1.3(2)
C10 C11 C12 C7 0.1(4)
C10 C11 C12 C13 179.7(2)
C7 C12 C13 C14 -179.2(2)
C11 C12 C13 C14 1.2(4)
C7 C12 C13 C18 -0.5(3)
C11 C12 C13 C18 179.9(2)
C18 C13 C14 C15 -1.3(3)
C12 C13 C14 C15 177.3(2)
C13 C14 C15 C16 2.9(3)
C13 C14 C15 C19 -173.1(2)
C14 C15 C16 C17 -1.8(3)
C19 C15 C16 C17 173.8(2)
C14 C15 C16 C22 174.6(2)
C19 C15 C16 C22 -9.7(4)
C15 C16 C17 C18 -0.8(3)
C22 C16 C17 C18 -177.5(2)
C16 C17 C18 C13 2.4(3)
C16 C17 C18 N1 179.5(2)
C14 C13 C18 C17 -1.4(3)
C12 C13 C18 C17 179.7(2)
C14 C13 C18 N1 -179.00(19)
C12 C13 C18 N1 2.1(2)
C14 C15 C19 O3 -31.9(4)
C16 C15 C19 O3 152.3(3)
C14 C15 C19 O4 144.6(2)
C16 C15 C19 O4 -31.2(3)
C17 C16 C22 C23 -54.3(4)
C15 C16 C22 C23 129.2(3)
C17 C16 C22 C27 122.7(3)
C15 C16 C22 C27 -53.8(4)
C27 C22 C23 C24 0.5(5)
C16 C22 C23 C24 177.6(3)
C22 C23 C24 C25 1.0(7)
C23 C24 C25 C26 -2.3(9)
C24 C25 C26 C27 2.1(9)
C23 C22 C27 C26 -0.8(5)
C16 C22 C27 C26 -177.8(3)
C25 C26 C27 C22 -0.5(7)
C17 C18 N1 C7 179.8(2)
C13 C18 N1 C7 -2.9(2)
C17 C18 N1 S1 28.0(3)
C13 C18 N1 S1 -154.65(16)
C8 C7 N1 C18 -179.8(2)
C12 C7 N1 C18 2.6(2)
C8 C7 N1 S1 -28.5(3)
C12 C7 N1 S1 153.85(16)
O3 C19 O4 C20 -6.6(4)
C15 C19 O4 C20 176.9(3)
C21 C20 O4 C19 -172.3(3)
C18 N1 S1 O1 -174.87(17)
C7 N1 S1 O1 38.1(2)
C18 N1 S1 O2 -45.1(2)
C7 N1 S1 O2 167.82(18)
C18 N1 S1 C1 69.47(19)
C7 N1 S1 C1 -77.6(2)
C6 C1 S1 O1 152.0(2)
C2 C1 S1 O1 -29.9(2)
C6 C1 S1 O2 18.7(2)
C2 C1 S1 O2 -163.2(2)
C6 C1 S1 N1 -94.5(2)
C2 C1 S1 N1 83.7(2)
